data_7036087
loop_
_publ_author_name
'Exp\'osito, J Emilio'
'\'Alvarez-Pa\'ino, Marta'
'Aull\'on, Gabriel'
'Miguel, Jes\'us A'
'Espinet, Pablo'

_publ_section_title
;
 Higher fluorescence in platinum(iv) orthometallated complexes of perylene
 imine compared with their platinum(ii) or palladium(ii) analogues.
;
_journal_issue 36
_journal_name_full 'Dalton transactions (Cambridge, England : 2003)'
_journal_page_first 16164
_journal_page_last 16176
_journal_paper_doi 10.1039/c5dt02572a
_journal_volume 44
_journal_year 2015
_chemical_formula_sum 'C34 H30 N2 Pt S2'
_chemical_formula_weight 725.81
_chemical_name_systematic
; 
 ? 
;
_space_group_IT_number 14
_symmetry_cell_setting monoclinic
_symmetry_space_group_name_Hall '-P 2ybc'
_symmetry_space_group_name_H-M 'P 1 21/c 1'
_atom_sites_solution_hydrogens geom
_atom_sites_solution_primary direct
_atom_sites_solution_secondary difmap
_audit_creation_method SHELXL-97
_audit_update_record
;
2015-07-01 deposited with the CCDC.
2015-08-04 downloaded from the CCDC.
;
_cell_angle_alpha 90.00
_cell_angle_beta 94.748(3)
_cell_angle_gamma 90.00
_cell_formula_units_Z 4
_cell_length_a 9.2229(3)
_cell_length_b 7.4651(2)
_cell_length_c 40.1846(12)
_cell_measurement_reflns_used 6683
_cell_measurement_temperature 293(2)
_cell_measurement_theta_max 28.6350
_cell_measurement_theta_min 2.8720
_cell_volume 2757.21(14)
_computing_cell_refinement
; 
'Mon Apr 07 21:18:25 2014' 
;
_computing_data_collection
; 
'Mon Apr 07 21:18:25 2014' 
;
_computing_data_reduction
; 
'Mon Apr 07 21:18:25 2014' 
;
_computing_structure_refinement 'SHELXL-97 (Sheldrick, 1997)'
_computing_structure_solution 'SHELXS-97 (Sheldrick, 1990)'
_diffrn_ambient_temperature 293(2)
_diffrn_detector_area_resol_mean 10.4757
_diffrn_measured_fraction_theta_full 1.000
_diffrn_measured_fraction_theta_max 0.853
_diffrn_measurement_device_type 'SuperNova, Dual, Cu at zero, Atlas'
_diffrn_measurement_method '\w scans'
_diffrn_radiation_monochromator graphite
_diffrn_radiation_source 'fine-focus sealed tube'
_diffrn_radiation_type MoK\a
_diffrn_radiation_wavelength 0.71073
_diffrn_reflns_av_R_equivalents 0.0320
_diffrn_reflns_av_sigmaI/netI 0.0474
_diffrn_reflns_limit_h_max 11
_diffrn_reflns_limit_h_min -12
_diffrn_reflns_limit_k_max 7
_diffrn_reflns_limit_k_min -10
_diffrn_reflns_limit_l_max 52
_diffrn_reflns_limit_l_min -38
_diffrn_reflns_number 15282
_diffrn_reflns_theta_full 26.00
_diffrn_reflns_theta_max 29.83
_diffrn_reflns_theta_min 2.03
_exptl_absorpt_coefficient_mu 5.268
_exptl_absorpt_correction_T_max 0.671
_exptl_absorpt_correction_T_min 0.359
_exptl_absorpt_correction_type gaussian
_exptl_absorpt_process_details
; 
'Mon Apr 07 21:18:25 2014' 
;
_exptl_crystal_density_diffrn 1.748
_exptl_crystal_density_method 'not measured'
_exptl_crystal_description
; 
'Mon Apr 07 21:18:25 2014' 
;
_exptl_crystal_F_000 1432
_exptl_crystal_size_max 0.4002
_exptl_crystal_size_mid 0.1817
_exptl_crystal_size_min 0.0937
_refine_diff_density_max 0.975
_refine_diff_density_min -1.044
_refine_diff_density_rms 0.104
_refine_ls_extinction_method none
_refine_ls_goodness_of_fit_ref 1.253
_refine_ls_hydrogen_treatment constr
_refine_ls_matrix_type full
_refine_ls_number_parameters 355
_refine_ls_number_reflns 6759
_refine_ls_number_restraints 0
_refine_ls_restrained_S_all 1.253
_refine_ls_R_factor_all 0.0587
_refine_ls_R_factor_gt 0.0463
_refine_ls_shift/su_max 0.002
_refine_ls_shift/su_mean 0.000
_refine_ls_structure_factor_coef Fsqd
_refine_ls_weighting_details 'calc w=1/[\s^2^(Fo^2^)+(0.0123P)^2^+2.4568P] where P=(Fo^2^+2Fc^2^)/3'
_refine_ls_weighting_scheme calc
_refine_ls_wR_factor_gt 0.0705
_refine_ls_wR_factor_ref 0.0753
_reflns_number_gt 5747
_reflns_number_total 6759
_reflns_threshold_expression >2sigma(I)
_cod_data_source_file c5dt02572a2.cif
_cod_data_source_block 6
_cod_depositor_comments
;
The following automatic conversions were performed:
'__audit_creation_method' tag replaced with '_audit_creation_method'
tag.

Automatic conversion script
Id: cif_correct_tags 3376 2015-05-07 07:48:27Z andrius 

 Adding full bibliography for 7036086--7036088.cif.
;
_cod_database_code 7036087

loop_
_symmetry_equiv_pos_as_xyz
'x, y, z'
'-x, y+1/2, -z+1/2'
'-x, -y, -z'
'x, -y-1/2, z-1/2'

loop_
_atom_site_label
_atom_site_type_symbol
_atom_site_fract_x
_atom_site_fract_y
_atom_site_fract_z
_atom_site_U_iso_or_equiv
_atom_site_adp_type
_atom_site_occupancy
_atom_site_symmetry_multiplicity
_atom_site_calc_flag
_atom_site_refinement_flags
Pt1 Pt 0.71182(2) 1.03486(3) 0.098636(5) 0.03811(7) Uani 1 1 d .
C2 C 0.7623(5) 0.8610(7) 0.13585(12) 0.0360(11) Uani 1 1 d .
N1 N 0.8140(4) 0.8383(5) 0.07333(10) 0.0352(9) Uani 1 1 d .
S1 S 0.64965(17) 1.27048(19) 0.05951(3) 0.0468(3) Uani 1 1 d .
S2 S 0.59004(17) 1.24247(19) 0.12725(3) 0.0477(4) Uani 1 1 d .
C1 C 0.8351(5) 0.7087(7) 0.12631(13) 0.0364(12) Uani 1 1 d .
C3 C 0.7297(6) 0.8774(7) 0.16898(13) 0.0395(12) Uani 1 1 d .
H3 H 0.6839 0.9811 0.1755 0.047 Uiso 1 1 calc R
C4 C 0.7630(5) 0.7447(6) 0.19259(12) 0.0363(11) Uani 1 1 d .
C5 C 0.8372(5) 0.5869(7) 0.18349(14) 0.0390(12) Uani 1 1 d .
C6 C 0.8757(5) 0.5688(6) 0.14962(13) 0.0386(12) Uani 1 1 d .
C7 C 0.9464(6) 0.4131(7) 0.14086(14) 0.0486(14) Uani 1 1 d .
H7 H 0.9731 0.4007 0.1192 0.058 Uiso 1 1 calc R
C8 C 0.9773(7) 0.2794(8) 0.16303(15) 0.0576(16) Uani 1 1 d .
H8 H 1.0241 0.1765 0.1564 0.069 Uiso 1 1 calc R
C9 C 0.9396(6) 0.2952(8) 0.19528(15) 0.0541(15) Uani 1 1 d .
H9 H 0.9617 0.2016 0.2101 0.065 Uiso 1 1 calc R
C10 C 0.8706(6) 0.4437(7) 0.20651(14) 0.0453(13) Uani 1 1 d .
C11 C 0.8271(6) 0.4608(8) 0.24062(14) 0.0455(13) Uani 1 1 d .
C12 C 0.7510(6) 0.6164(7) 0.24972(13) 0.0406(12) Uani 1 1 d .
C13 C 0.7207(6) 0.7618(7) 0.22723(13) 0.0407(12) Uani 1 1 d .
C14 C 0.6511(7) 0.9096(8) 0.23786(14) 0.0565(16) Uani 1 1 d .
H14 H 0.6340 1.0059 0.2234 0.068 Uiso 1 1 calc R
C15 C 0.6045(7) 0.9194(9) 0.27026(16) 0.0682(19) Uani 1 1 d .
H15 H 0.5558 1.0208 0.2769 0.082 Uiso 1 1 calc R
C16 C 0.6302(7) 0.7823(9) 0.29181(15) 0.0629(18) Uani 1 1 d .
H16 H 0.5984 0.7902 0.3131 0.075 Uiso 1 1 calc R
C17 C 0.7039(6) 0.6282(8) 0.28263(14) 0.0513(15) Uani 1 1 d .
C18 C 0.7344(7) 0.4865(10) 0.30524(15) 0.0698(19) Uani 1 1 d .
H18 H 0.7014 0.4912 0.3265 0.084 Uiso 1 1 calc R
C19 C 0.8118(9) 0.3435(10) 0.29606(17) 0.077(2) Uani 1 1 d .
H19 H 0.8352 0.2531 0.3115 0.092 Uiso 1 1 calc R
C20 C 0.8572(7) 0.3290(9) 0.26405(16) 0.0623(17) Uani 1 1 d .
H20 H 0.9089 0.2281 0.2584 0.075 Uiso 1 1 calc R
C21 C 0.8577(5) 0.7025(7) 0.09152(13) 0.0397(12) Uani 1 1 d .
H21 H 0.9021 0.6045 0.0823 0.048 Uiso 1 1 calc R
C22 C 0.8319(6) 0.8336(7) 0.03815(13) 0.0377(12) Uani 1 1 d .
C23 C 0.7265(6) 0.9062(7) 0.01584(13) 0.0425(13) Uani 1 1 d .
H23 H 0.6445 0.9592 0.0236 0.051 Uiso 1 1 calc R
C24 C 0.7418(6) 0.9006(7) -0.01815(13) 0.0457(13) Uani 1 1 d .
H24 H 0.6681 0.9463 -0.0329 0.055 Uiso 1 1 calc R
C25 C 0.8652(6) 0.8281(7) -0.03058(14) 0.0443(13) Uani 1 1 d .
C26 C 0.9695(6) 0.7575(7) -0.00774(14) 0.0489(14) Uani 1 1 d .
H26 H 1.0521 0.7058 -0.0154 0.059 Uiso 1 1 calc R
C27 C 0.9551(6) 0.7612(7) 0.02609(14) 0.0471(14) Uani 1 1 d .
H27 H 1.0286 0.7148 0.0409 0.057 Uiso 1 1 calc R
C28 C 0.8865(8) 0.8213(9) -0.06732(15) 0.0638(18) Uani 1 1 d .
H28A H 0.9893 0.8373 -0.0699 0.077 Uiso 1 1 calc R
H28B H 0.8603 0.7021 -0.0754 0.077 Uiso 1 1 calc R
C29 C 0.8046(8) 0.9530(11) -0.08930(16) 0.090(2) Uani 1 1 d .
H29A H 0.7024 0.9271 -0.0900 0.135 Uiso 1 1 calc R
H29B H 0.8360 0.9452 -0.1114 0.135 Uiso 1 1 calc R
H29C H 0.8223 1.0716 -0.0807 0.135 Uiso 1 1 calc R
C30 C 0.5702(6) 1.3714(7) 0.09185(13) 0.0413(12) Uani 1 1 d .
N2 N 0.5048(5) 1.5282(6) 0.09001(11) 0.0478(11) Uani 1 1 d .
C31 C 0.4901(6) 1.6306(7) 0.05841(14) 0.0503(15) Uani 1 1 d .
H31A H 0.5751 1.6082 0.0463 0.060 Uiso 1 1 calc R
H31B H 0.4888 1.7574 0.0637 0.060 Uiso 1 1 calc R
C32 C 0.3579(7) 1.5870(9) 0.03621(16) 0.0689(19) Uani 1 1 d .
H32A H 0.3609 1.4634 0.0297 0.103 Uiso 1 1 calc R
H32B H 0.3545 1.6614 0.0167 0.103 Uiso 1 1 calc R
H32C H 0.2729 1.6080 0.0479 0.103 Uiso 1 1 calc R
C33 C 0.4502(7) 1.6132(8) 0.12054(16) 0.0613(17) Uani 1 1 d .
H33A H 0.5107 1.5761 0.1402 0.074 Uiso 1 1 calc R
H33B H 0.4563 1.7426 0.1188 0.074 Uiso 1 1 calc R
C34 C 0.2988(8) 1.5606(10) 0.12397(18) 0.080(2) Uani 1 1 d .
H34A H 0.2388 1.5989 0.1046 0.121 Uiso 1 1 calc R
H34B H 0.2655 1.6159 0.1435 0.121 Uiso 1 1 calc R
H34C H 0.2931 1.4327 0.1260 0.121 Uiso 1 1 calc R

loop_
_atom_site_aniso_label
_atom_site_aniso_U_11
_atom_site_aniso_U_22
_atom_site_aniso_U_33
_atom_site_aniso_U_23
_atom_site_aniso_U_13
_atom_site_aniso_U_12
Pt1 0.04230(12) 0.04356(12) 0.02923(11) 0.00278(9) 0.00747(8) 0.00405(10)
C2 0.031(3) 0.047(3) 0.029(3) 0.002(2) 0.002(2) -0.006(2)
N1 0.038(2) 0.044(2) 0.023(2) 0.0023(18) 0.0020(18) 0.0027(19)
S1 0.0577(9) 0.0524(8) 0.0321(7) 0.0069(6) 0.0138(7) 0.0137(7)
S2 0.0609(10) 0.0532(8) 0.0304(7) 0.0060(6) 0.0129(7) 0.0138(7)
C1 0.030(3) 0.048(3) 0.031(3) 0.002(2) 0.004(2) 0.001(2)
C3 0.048(3) 0.038(3) 0.032(3) 0.002(2) 0.006(2) 0.005(2)
C4 0.036(3) 0.045(3) 0.028(3) 0.002(2) -0.001(2) -0.001(2)
C5 0.026(3) 0.046(3) 0.045(3) 0.001(2) 0.007(2) -0.003(2)
C6 0.034(3) 0.045(3) 0.036(3) 0.000(2) -0.002(2) 0.002(2)
C7 0.053(4) 0.055(3) 0.038(3) -0.001(3) 0.006(3) 0.014(3)
C8 0.066(4) 0.061(4) 0.045(4) 0.003(3) 0.000(3) 0.025(3)
C9 0.061(4) 0.056(4) 0.044(4) 0.006(3) -0.002(3) 0.015(3)
C10 0.050(3) 0.046(3) 0.039(3) -0.002(3) 0.001(3) -0.011(3)
C11 0.040(3) 0.054(3) 0.041(3) 0.004(3) -0.003(2) -0.008(3)
C12 0.036(3) 0.057(3) 0.028(3) 0.003(2) -0.004(2) -0.009(2)
C13 0.040(3) 0.052(3) 0.030(3) -0.002(2) 0.001(2) 0.002(2)
C14 0.071(4) 0.064(4) 0.035(3) 0.004(3) 0.010(3) 0.012(3)
C15 0.076(5) 0.083(5) 0.046(4) -0.009(3) 0.010(3) 0.023(4)
C16 0.062(4) 0.103(5) 0.024(3) -0.002(3) 0.006(3) 0.000(4)
C17 0.047(4) 0.073(4) 0.034(3) -0.001(3) 0.000(3) -0.007(3)
C18 0.078(5) 0.099(5) 0.033(3) 0.018(4) 0.008(3) -0.016(4)
C19 0.101(6) 0.083(5) 0.047(4) 0.025(4) 0.012(4) -0.003(4)
C20 0.075(5) 0.065(4) 0.048(4) 0.019(3) 0.007(3) 0.008(3)
C21 0.037(3) 0.044(3) 0.039(3) 0.000(2) 0.007(2) 0.005(2)
C22 0.040(3) 0.046(3) 0.028(3) -0.006(2) 0.009(2) -0.002(2)
C23 0.046(3) 0.047(3) 0.035(3) 0.000(2) 0.013(3) 0.002(2)
C24 0.052(4) 0.054(3) 0.032(3) -0.002(2) 0.002(3) -0.001(3)
C25 0.052(4) 0.048(3) 0.033(3) -0.007(2) 0.007(3) -0.012(3)
C26 0.048(4) 0.056(3) 0.046(4) -0.008(3) 0.017(3) 0.004(3)
C27 0.046(3) 0.060(3) 0.037(3) -0.003(3) 0.009(3) 0.004(3)
C28 0.081(5) 0.073(4) 0.040(4) -0.010(3) 0.019(3) -0.007(4)
C29 0.110(6) 0.129(7) 0.031(4) -0.001(4) 0.006(4) 0.008(5)
C30 0.042(3) 0.044(3) 0.038(3) 0.002(2) 0.006(2) 0.003(2)
N2 0.054(3) 0.052(3) 0.038(3) 0.006(2) 0.011(2) 0.009(2)
C31 0.059(4) 0.043(3) 0.049(4) 0.007(3) 0.005(3) 0.008(3)
C32 0.068(5) 0.079(5) 0.059(4) 0.019(4) -0.006(4) 0.007(3)
C33 0.071(5) 0.053(3) 0.060(4) -0.003(3) 0.013(4) 0.012(3)
C34 0.076(5) 0.094(5) 0.074(5) -0.014(4) 0.021(4) 0.004(4)

loop_
_atom_type_symbol
_atom_type_description
_atom_type_scat_dispersion_real
_atom_type_scat_dispersion_imag
_atom_type_scat_source
C C 0.0033 0.0016 'International Tables Vol C Tables 4.2.6.8 and 6.1.1.4'
H H 0.0000 0.0000 'International Tables Vol C Tables 4.2.6.8 and 6.1.1.4'
N N 0.0061 0.0033 'International Tables Vol C Tables 4.2.6.8 and 6.1.1.4'
S S 0.1246 0.1234 'International Tables Vol C Tables 4.2.6.8 and 6.1.1.4'
Pt Pt -1.7033 8.3905 'International Tables Vol C Tables 4.2.6.8 and 6.1.1.4'

loop_
_geom_angle_atom_site_label_1
_geom_angle_atom_site_label_2
_geom_angle_atom_site_label_3
_geom_angle
C2 Pt1 N1 79.58(18)
C2 Pt1 S2 99.07(15)
N1 Pt1 S2 177.15(12)
C2 Pt1 S1 172.82(15)
N1 Pt1 S1 107.08(11)
S2 Pt1 S1 74.39(5)
C1 C2 C3 118.9(5)
C1 C2 Pt1 114.3(4)
C3 C2 Pt1 126.8(4)
C21 N1 C22 118.8(4)
C21 N1 Pt1 114.4(3)
C22 N1 Pt1 126.7(3)
C30 S1 Pt1 85.38(18)
C30 S2 Pt1 89.22(18)
C2 C1 C21 114.1(4)
C2 C1 C6 121.5(5)
C21 C1 C6 124.3(5)
C4 C3 C2 122.4(5)
C3 C4 C5 119.9(5)
C3 C4 C13 121.3(5)
C5 C4 C13 118.8(4)
C4 C5 C10 122.3(5)
C4 C5 C6 118.7(5)
C10 C5 C6 119.0(5)
C7 C6 C1 123.1(5)
C7 C6 C5 118.3(5)
C1 C6 C5 118.5(4)
C8 C7 C6 121.8(5)
C7 C8 C9 120.1(6)
C10 C9 C8 122.7(5)
C9 C10 C5 118.1(5)
C9 C10 C11 123.2(5)
C5 C10 C11 118.6(5)
C20 C11 C12 119.0(5)
C20 C11 C10 121.5(6)
C12 C11 C10 119.4(5)
C11 C12 C13 122.3(5)
C11 C12 C17 118.9(5)
C13 C12 C17 118.8(5)
C14 C13 C12 119.4(5)
C14 C13 C4 122.1(5)
C12 C13 C4 118.5(5)
C13 C14 C15 121.3(6)
C16 C15 C14 120.3(6)
C15 C16 C17 121.2(6)
C16 C17 C18 121.5(6)
C16 C17 C12 119.0(5)
C18 C17 C12 119.4(6)
C19 C18 C17 119.9(6)
C18 C19 C20 121.4(6)
C11 C20 C19 121.3(6)
N1 C21 C1 117.6(5)
C23 C22 C27 118.8(5)
C23 C22 N1 119.9(4)
C27 C22 N1 121.2(5)
C22 C23 C24 120.4(5)
C23 C24 C25 121.3(5)
C26 C25 C24 117.2(5)
C26 C25 C28 120.0(5)
C24 C25 C28 122.8(5)
C27 C26 C25 122.1(5)
C26 C27 C22 120.2(5)
C29 C28 C25 117.3(6)
N2 C30 S2 124.3(4)
N2 C30 S1 124.7(4)
S2 C30 S1 111.0(3)
C30 N2 C31 121.1(5)
C30 N2 C33 120.8(5)
C31 N2 C33 118.0(4)
N2 C31 C32 114.5(5)
C34 C33 N2 110.4(5)

loop_
_geom_bond_atom_site_label_1
_geom_bond_atom_site_label_2
_geom_bond_distance
Pt1 C2 2.006(5)
Pt1 N1 2.058(4)
Pt1 S2 2.2802(14)
Pt1 S1 2.3969(14)
C2 C1 1.390(7)
C2 C3 1.394(7)
N1 C21 1.294(6)
N1 C22 1.437(6)
S1 C30 1.718(5)
S2 C30 1.715(5)
C1 C21 1.431(7)
C1 C6 1.432(7)
C3 C4 1.388(7)
C4 C5 1.426(7)
C4 C13 1.482(7)
C5 C10 1.430(7)
C5 C6 1.441(7)
C6 C7 1.392(7)
C7 C8 1.352(7)
C8 C9 1.374(8)
C9 C10 1.373(7)
C10 C11 1.465(7)
C11 C20 1.374(7)
C11 C12 1.420(7)
C12 C13 1.425(7)
C12 C17 1.429(7)
C13 C14 1.363(7)
C14 C15 1.406(8)
C15 C16 1.349(8)
C16 C17 1.401(8)
C17 C18 1.407(8)
C18 C19 1.352(9)
C19 C20 1.390(9)
C22 C23 1.377(7)
C22 C27 1.382(7)
C23 C24 1.386(7)
C24 C25 1.390(7)
C25 C26 1.378(8)
C25 C28 1.507(8)
C26 C27 1.377(7)
C28 C29 1.485(9)
C30 N2 1.316(6)
N2 C31 1.479(7)
N2 C33 1.505(7)
C31 C32 1.486(8)
C33 C34 1.467(8)
